data_7056322
loop_
_publ_author_name
'Dam, Binoyargha'
'Patil, Ranjit A.'
'Ma, Yuan-Ron'
'Pal, Amarta Kumar'

_publ_section_title
;
 Preparation, characterization and catalytic application of
 nano-Fe3O4-DOPA-SnO2 having high TON and TOF for non-toxic and
 sustainable synthesis of dihydroquinazolinone derivatives
;
_journal_name_full 'New J. Chem.'
_journal_paper_doi 10.1039/C7NJ01208J
_journal_year 2017
_chemical_formula_moiety 'C19 H16 N2 O2'
_chemical_formula_sum 'C19 H16 N2 O2'
_chemical_formula_weight 304.35
_space_group_crystal_system monoclinic
_space_group_IT_number 14
_space_group_name_Hall '-P 2yn'
_space_group_name_H-M_alt 'P 1 21/n 1'
_symmetry_space_group_name_Hall '-P 2yn'
_symmetry_space_group_name_H-M 'P 1 21/n 1'
_atom_sites_solution_primary iterative
_audit_creation_date 2015-08-06
_audit_creation_method
;
  Olex2 1.2-ac2
  (compiled 2012.03.27 svn.r2268, GUI svn.r4156)
;
_audit_update_record
;
2016-12-23 deposited with the CCDC.
2017-06-12 downloaded from the CCDC.
;
_cell_angle_alpha 90
_cell_angle_beta 113.844(15)
_cell_angle_gamma 90
_cell_formula_units_Z 4
_cell_length_a 14.3966(17)
_cell_length_b 6.8726(5)
_cell_length_c 17.724(2)
_cell_measurement_reflns_used 4766
_cell_measurement_temperature 293.25(10)
_cell_measurement_theta_max 26.5110
_cell_measurement_theta_min 3.4500
_cell_volume 1604.0(3)
_computing_cell_refinement
;
CrysAlisPro, Agilent Technologies,
Version 1.171.36.32 (release 02-08-2013 CrysAlis171 .NET)
(compiled Aug  2 2013,16:46:58)
;
_computing_data_collection
;
CrysAlisPro, Agilent Technologies,
Version 1.171.36.32 (release 02-08-2013 CrysAlis171 .NET)
(compiled Aug  2 2013,16:46:58)
;
_computing_data_reduction
;
CrysAlisPro, Agilent Technologies,
Version 1.171.36.32 (release 02-08-2013 CrysAlis171 .NET)
(compiled Aug  2 2013,16:46:58)
;
_computing_molecular_graphics
;
O. V. Dolomanov, L. J. Bourhis, R. J. Gildea, J. A. K. Howard and H. Puschmann,
OLEX2: a complete structure solution, refinement and analysis program.
J. Appl. Cryst. (2009). 42, 339-341.
;
_computing_publication_material
;
O. V. Dolomanov, L. J. Bourhis, R. J. Gildea, J. A. K. Howard and H. Puschmann,
OLEX2: a complete structure solution, refinement and analysis program.
J. Appl. Cryst. (2009). 42, 339-341.
;
_computing_structure_refinement
;
olex2.refine (L.J. Bourhis, O.V. Dolomanov, R.J. Gildea, J.A.K. Howard,
H. Puschmann, in preparation, 2011)
;
_computing_structure_solution 'J. Appl. Cryst. (2007) 40, 786-790'
_diffrn_ambient_temperature 293.25(10)
_diffrn_detector_area_resol_mean 8.0640
_diffrn_measured_fraction_theta_full 0.9972
_diffrn_measured_fraction_theta_max 0.9200
_diffrn_measurement_details
;
#__ type_ start__ end____ width___ exp.time_
  1 omega  -17.00   10.00   1.0000    5.0200
omega____ theta____ kappa____ phi______ frames
    -      -20.2184  -77.0000  -90.0000 27

#__ type_ start__ end____ width___ exp.time_
  2 omega  -30.00    8.00   1.0000    5.0200
omega____ theta____ kappa____ phi______ frames
    -      -20.2184   57.0000  -90.0000 38

#__ type_ start__ end____ width___ exp.time_
  3 omega  -88.00  -61.00   1.0000    5.0200
omega____ theta____ kappa____ phi______ frames
    -      -20.2184  -57.0000  150.0000 27

#__ type_ start__ end____ width___ exp.time_
  4 omega  -96.00  -70.00   1.0000    5.0200
omega____ theta____ kappa____ phi______ frames
    -      -20.2184  178.0000  -60.0000 26

#__ type_ start__ end____ width___ exp.time_
  5 omega  -94.00  -67.00   1.0000    5.0200
omega____ theta____ kappa____ phi______ frames
    -      -20.2184  178.0000   60.0000 27

#__ type_ start__ end____ width___ exp.time_
  6 omega  -24.00   25.00   1.0000    5.0200
omega____ theta____ kappa____ phi______ frames
    -      -20.2184  -99.0000  150.0000 49

#__ type_ start__ end____ width___ exp.time_
  7 omega  -46.00   46.00   1.0000    5.0200
omega____ theta____ kappa____ phi______ frames
    -       22.4059  -57.0000  150.0000 92

#__ type_ start__ end____ width___ exp.time_
  8 omega   28.00   62.00   1.0000    5.0200
omega____ theta____ kappa____ phi______ frames
    -       22.4059   57.0000  120.0000 34

#__ type_ start__ end____ width___ exp.time_
  9 omega  -50.00   50.00   1.0000    5.0200
omega____ theta____ kappa____ phi______ frames
    -       22.4059  -77.0000   30.0000 100

#__ type_ start__ end____ width___ exp.time_
 10 omega   -1.00   93.00   1.0000    5.0200
omega____ theta____ kappa____ phi______ frames
    -       22.4059   57.0000  -60.0000 94

#__ type_ start__ end____ width___ exp.time_
 11 omega   53.00   85.00   1.0000    5.0200
omega____ theta____ kappa____ phi______ frames
    -       22.4059   37.0000   90.0000 32
;
_diffrn_measurement_device_type 'Xcalibur, Eos, Gemini'
_diffrn_measurement_method '\w scans'
_diffrn_orient_matrix_UB_11 0.0362033000
_diffrn_orient_matrix_UB_12 -0.0569950000
_diffrn_orient_matrix_UB_13 -0.0078316000
_diffrn_orient_matrix_UB_21 -0.0127166000
_diffrn_orient_matrix_UB_22 0.0486758000
_diffrn_orient_matrix_UB_23 -0.0381710000
_diffrn_orient_matrix_UB_31 0.0377912000
_diffrn_orient_matrix_UB_32 0.0710178000
_diffrn_orient_matrix_UB_33 0.0198952000
_diffrn_radiation_monochromator graphite
_diffrn_radiation_type 'Mo K\a'
_diffrn_radiation_wavelength 0.7107
_diffrn_reflns_av_R_equivalents 0.0427
_diffrn_reflns_av_unetI/netI 0.0402
_diffrn_reflns_limit_h_max 18
_diffrn_reflns_limit_h_min -18
_diffrn_reflns_limit_k_max 9
_diffrn_reflns_limit_k_min -9
_diffrn_reflns_limit_l_max 23
_diffrn_reflns_limit_l_min -23
_diffrn_reflns_number 15027
_diffrn_reflns_theta_full 28.640762
_diffrn_reflns_theta_max 28.64
_diffrn_reflns_theta_min 3.09
_diffrn_source 'Enhance (Mo) X-ray Source'
_exptl_absorpt_coefficient_mu 0.083
_exptl_absorpt_correction_T_max 1.00000
_exptl_absorpt_correction_T_min 0.93104
_exptl_absorpt_correction_type multi-scan
_exptl_absorpt_process_details
;
CrysAlisPro, Agilent Technologies,
Version 1.171.36.32 (release 02-08-2013 CrysAlis171 .NET)
(compiled Aug  2 2013,16:46:58)
Empirical absorption correction using spherical harmonics,
 implemented in SCALE3 ABSPACK scaling algorithm.
;
_exptl_crystal_density_diffrn 1.2603
_exptl_crystal_F_000 640.2966
_exptl_crystal_size_max 0.82
_exptl_crystal_size_mid 0.82
_exptl_crystal_size_min 0.69
_refine_diff_density_max 0.476209
_refine_diff_density_min -0.363763
_refine_diff_density_rms 0.077805
_refine_ls_d_res_high 0.741400
_refine_ls_d_res_low 6.583883
_refine_ls_goodness_of_fit_ref 1.074436
_refine_ls_hydrogen_treatment mixed
_refine_ls_matrix_type full
_refine_ls_number_constraints 30
_refine_ls_number_parameters 208
_refine_ls_number_reflns 3799
_refine_ls_number_restraints 0
_refine_ls_restrained_S_all 1.074436
_refine_ls_R_factor_all 0.101843
_refine_ls_R_factor_gt 0.071879
_refine_ls_shift/su_max 0.0082
_refine_ls_shift/su_mean 0.0002
_refine_ls_structure_factor_coef Fsqd
_refine_ls_weighting_details 'w=1/[\s^2^(Fo^2^)+(0.0464P)^2^+1.0418P] where P=(Fo^2^+2Fc^2^)/3'
_refine_ls_weighting_scheme calc
_refine_ls_wR_factor_ref 0.156951
_reflns_Friedel_coverage 0.0
_reflns_limit_h_max 11
_reflns_limit_h_min -18
_reflns_limit_k_max 9
_reflns_limit_k_min 0
_reflns_limit_l_max 23
_reflns_limit_l_min -10
_reflns_number_gt 2821
_reflns_number_total 3799
_reflns_threshold_expression I>=2u(I)
_cod_data_source_file c7nj01208j2.cif
_cod_data_source_block AP-BIN-5
_cod_original_cell_volume 1603.9(4)
_cod_database_code 7056322
_chemical_oxdiff_formula C19H16N2O2
_reflns_odcompleteness_completeness 99.72
_reflns_odcompleteness_iscentric 1
_reflns_odcompleteness_theta 26.32

loop_
_space_group_symop_id
_space_group_symop_operation_xyz
1 x,y,z
2 -x+1/2,y+1/2,-z+1/2
3 -x,-y,-z
4 x-1/2,-y-1/2,z-1/2

loop_
_atom_site_label
_atom_site_type_symbol
_atom_site_fract_x
_atom_site_fract_y
_atom_site_fract_z
_atom_site_U_iso_or_equiv
_atom_site_adp_type
_atom_site_occupancy
_atom_site_refinement_flags_posn
O18 O 0.49250(12) 0.0047(2) 0.61346(10) 0.0501(4) Uani 1.000000 .
O23 O 0.24915(15) 0.6539(2) 0.53720(11) 0.0610(5) Uani 1.000000 .
N1 N 0.31551(13) 0.3850(2) 0.61512(10) 0.0348(4) Uani 1.000000 .
N9 N 0.26952(13) 0.0737(2) 0.55341(11) 0.0363(4) Uani 1.000000 .
H9 H 0.24905(13) -0.0359(2) 0.56455(11) 0.0436(5) Uiso 1.000000 R
C19 C 0.44649(16) 0.1821(3) 0.60348(12) 0.0371(5) Uani 1.000000 .
C10 C 0.34883(16) 0.1830(3) 0.61528(12) 0.0328(4) Uani 1.000000 .
H10 H 0.36180(16) 0.1257(3) 0.66926(12) 0.0393(5) Uiso 1.000000 R
C2 C 0.26633(16) 0.4780(3) 0.54162(13) 0.0389(5) Uani 1.000000 .
C11 C 0.35198(16) 0.4867(3) 0.69287(13) 0.0360(5) Uani 1.000000 .
C8 C 0.22785(15) 0.1522(3) 0.47562(13) 0.0336(5) Uani 1.000000 .
C3 C 0.23042(16) 0.3543(3) 0.46756(13) 0.0367(5) Uani 1.000000 .
C12 C 0.33597(17) 0.4064(3) 0.75812(14) 0.0440(5) Uani 1.000000 .
H12 H 0.30016(17) 0.2904(3) 0.75116(14) 0.0528(6) Uiso 1.000000 R
C16 C 0.40520(18) 0.6593(3) 0.70414(15) 0.0456(6) Uani 1.000000 .
H16 H 0.41764(18) 0.7131(3) 0.66098(15) 0.0547(7) Uiso 1.000000 R
C6 C 0.1400(2) 0.1242(4) 0.32928(16) 0.0587(7) Uani 1.000000 .
H6 H 0.1084(2) 0.0472(4) 0.28270(16) 0.0704(8) Uiso 1.000000 R
C15 C 0.43975(18) 0.7513(4) 0.77963(16) 0.0521(6) Uani 1.000000 .
H15 H 0.47384(18) 0.8692(4) 0.78617(16) 0.0626(8) Uiso 1.000000 R
C4 C 0.18942(19) 0.4366(4) 0.38920(15) 0.0538(7) Uani 1.000000 .
H4 H 0.19140(19) 0.5708(4) 0.38347(15) 0.0646(8) Uiso 1.000000 R
C13 C 0.37343(19) 0.4992(4) 0.83378(15) 0.0539(6) Uani 1.000000 .
H13 H 0.36351(19) 0.4430(4) 0.87767(15) 0.0646(8) Uiso 1.000000 R
C7 C 0.17946(17) 0.0388(3) 0.40532(15) 0.0447(6) Uani 1.000000 .
H7 H 0.17405(17) -0.0950(3) 0.41021(15) 0.0536(7) Uiso 1.000000 R
C14 C 0.42520(18) 0.6733(4) 0.84576(16) 0.0534(7) Uani 1.000000 .
C20 C 0.5016(2) 0.3139(4) 0.58438(17) 0.0580(7) Uani 1.000000 .
H20 H 0.4872(2) 0.4458(4) 0.57497(17) 0.0697(8) Uiso 1.000000 R
C21 C 0.5861(2) 0.2146(5) 0.58114(19) 0.0700(9) Uani 1.000000 .
H21 H 0.6374(2) 0.2684(5) 0.56857(19) 0.0840(10) Uiso 1.000000 R
C5 C 0.1461(2) 0.3224(4) 0.32025(16) 0.0634(8) Uani 1.000000 .
H5 H 0.1211(2) 0.3782(4) 0.26798(16) 0.0761(9) Uiso 1.000000 R
C17 C 0.4648(2) 0.7763(6) 0.92849(19) 0.0851(11) Uani 1.000000 .
H17a H 0.5373(3) 0.764(3) 0.9545(7) 0.1277(17) Uiso 1.000000 G
H17b H 0.4470(17) 0.9116(9) 0.9203(2) 0.1277(17) Uiso 1.000000 G
H17c H 0.4352(15) 0.719(2) 0.9629(6) 0.1277(17) Uiso 1.000000 G
C22 C 0.5779(2) 0.0302(5) 0.59949(17) 0.0639(8) Uani 1.000000 .
H22 H 0.6239(2) -0.0675(5) 0.60240(17) 0.0767(9) Uiso 1.000000 R

loop_
_atom_site_aniso_label
_atom_site_aniso_U_11
_atom_site_aniso_U_22
_atom_site_aniso_U_33
_atom_site_aniso_U_12
_atom_site_aniso_U_13
_atom_site_aniso_U_23
O18 0.0476(9) 0.0505(10) 0.0550(10) 0.0099(8) 0.0236(8) 0.0011(8)
O23 0.0822(13) 0.0231(8) 0.0505(10) 0.0024(8) -0.0015(9) 0.0010(7)
N1 0.0457(10) 0.0226(8) 0.0322(9) 0.0004(7) 0.0117(8) -0.0005(7)
N9 0.0433(10) 0.0222(8) 0.0444(10) -0.0047(7) 0.0186(8) 0.0032(7)
C19 0.0417(12) 0.0383(11) 0.0269(10) 0.0013(9) 0.0092(9) 0.0016(9)
C10 0.0424(11) 0.0245(9) 0.0322(11) 0.0030(8) 0.0159(9) 0.0051(8)
C2 0.0453(12) 0.0236(10) 0.0392(12) -0.0022(9) 0.0082(10) 0.0014(9)
C11 0.0372(11) 0.0310(10) 0.0356(11) 0.0037(9) 0.0102(9) -0.0018(9)
C8 0.0304(10) 0.0287(10) 0.0414(12) -0.0017(8) 0.0142(9) -0.0017(9)
C3 0.0384(11) 0.0286(10) 0.0351(11) -0.0044(9) 0.0065(9) 0.0011(8)
C12 0.0439(12) 0.0461(13) 0.0436(13) -0.0032(10) 0.0194(11) -0.0059(10)
C16 0.0496(13) 0.0366(12) 0.0423(13) -0.0023(10) 0.0100(11) -0.0017(10)
C6 0.0561(15) 0.0519(15) 0.0478(15) -0.0055(12) -0.0000(12) -0.0156(12)
C15 0.0451(13) 0.0407(13) 0.0570(16) -0.0035(11) 0.0065(12) -0.0124(11)
C4 0.0644(16) 0.0369(12) 0.0413(13) -0.0043(11) 0.0019(12) 0.0084(10)
C13 0.0487(14) 0.0744(17) 0.0426(14) -0.0006(13) 0.0227(12) -0.0080(13)
C7 0.0419(12) 0.0308(11) 0.0535(14) -0.0045(9) 0.0112(11) -0.0094(10)
C14 0.0378(12) 0.0702(17) 0.0460(14) 0.0047(12) 0.0104(11) -0.0217(13)
C20 0.0531(15) 0.0585(17) 0.0615(17) -0.0085(13) 0.0222(13) 0.0098(13)
C21 0.0463(15) 0.102(3) 0.0697(19) -0.0126(16) 0.0322(15) 0.0000(18)
C5 0.0725(18) 0.0593(17) 0.0344(13) -0.0046(14) -0.0033(12) 0.0038(12)
C17 0.068(2) 0.118(3) 0.0640(19) -0.0114(19) 0.0214(16) -0.049(2)
C22 0.0442(14) 0.093(2) 0.0598(17) 0.0074(14) 0.0260(13) -0.0067(16)

loop_
_atom_type_symbol
_atom_type_scat_dispersion_real
_atom_type_scat_dispersion_imag
_atom_type_scat_source
_atom_type_scat_dispersion_source
H 0.00000 0.00000 'International Tables Volume C Table 6.1.1.4 (pp. 500-502)' 'Henke, Gullikson and Davis, At. Data and Nucl. Data Tables, 1993, 54, 2'
C 0.00347 0.00161 'International Tables Volume C Table 6.1.1.4 (pp. 500-502)' 'Henke, Gullikson and Davis, At. Data and Nucl. Data Tables, 1993, 54, 2'
O 0.01158 0.00611 'International Tables Volume C Table 6.1.1.4 (pp. 500-502)' 'Henke, Gullikson and Davis, At. Data and Nucl. Data Tables, 1993, 54, 2'
N 0.00653 0.00323 'International Tables Volume C Table 6.1.1.4 (pp. 500-502)' 'Henke, Gullikson and Davis, At. Data and Nucl. Data Tables, 1993, 54, 2'

loop_
_geom_angle_atom_site_label_1
_geom_angle_atom_site_label_2
_geom_angle_atom_site_label_3
_geom_angle
C22 O18 C19 106.8(2)
C2 N1 C10 119.18(17)
C11 N1 C10 117.64(16)
C11 N1 C2 122.26(17)
C10 N9 H9 121.58(10)
C8 N9 H9 121.58(11)
C8 N9 C10 116.84(16)
C10 C19 O18 114.70(18)
C20 C19 O18 109.4(2)
C20 C19 C10 135.9(2)
N9 C10 N1 109.58(16)
C19 C10 N1 109.07(16)
C19 C10 N9 113.07(17)
H10 C10 N1 108.34(10)
H10 C10 N9 108.34(10)
H10 C10 C19 108.34(11)
N1 C2 O23 122.3(2)
C3 C2 O23 121.47(19)
C3 C2 N1 116.17(17)
C12 C11 N1 119.13(19)
C16 C11 N1 121.4(2)
C16 C11 C12 119.5(2)
C3 C8 N9 118.32(18)
C7 C8 N9 122.38(19)
C7 C8 C3 119.2(2)
C8 C3 C2 119.81(19)
C4 C3 C2 120.7(2)
C4 C3 C8 119.2(2)
H12 C12 C11 120.14(13)
C13 C12 C11 119.7(2)
C13 C12 H12 120.14(15)
H16 C16 C11 120.15(14)
C15 C16 C11 119.7(2)
C15 C16 H16 120.15(15)
C7 C6 H6 119.37(14)
C5 C6 H6 119.37(15)
C5 C6 C7 121.3(2)
H15 C15 C16 119.07(15)
C14 C15 C16 121.9(2)
C14 C15 H15 119.07(14)
H4 C4 C3 119.54(13)
C5 C4 C3 120.9(2)
C5 C4 H4 119.54(15)
H13 C13 C12 119.20(15)
C14 C13 C12 121.6(2)
C14 C13 H13 119.20(15)
C6 C7 C8 120.0(2)
H7 C7 C8 120.01(13)
H7 C7 C6 120.01(14)
C13 C14 C15 117.6(2)
C17 C14 C15 120.9(3)
C17 C14 C13 121.5(3)
H20 C20 C19 126.52(16)
C21 C20 C19 107.0(3)
C21 C20 H20 126.52(17)
H21 C21 C20 126.63(17)
C22 C21 C20 106.7(2)
C22 C21 H21 126.63(17)
C4 C5 C6 119.3(2)
H5 C5 C6 120.36(15)
H5 C5 C4 120.36(15)
H17a C17 C14 109.5
H17b C17 C14 109.5
H17b C17 H17a 109.5
H17c C17 C14 109.5
H17c C17 H17a 109.5
H17c C17 H17b 109.5
C21 C22 O18 110.1(3)
H22 C22 O18 124.93(16)
H22 C22 C21 124.93(17)

loop_
_geom_bond_atom_site_label_1
_geom_bond_atom_site_label_2
_geom_bond_distance
O18 C19 1.365(3)
O18 C22 1.360(3)
O23 C2 1.230(2)
N1 C10 1.469(2)
N1 C2 1.364(3)
N1 C11 1.441(3)
N9 H9 0.8600
N9 C10 1.435(3)
N9 C8 1.372(3)
C19 C10 1.503(3)
C19 C20 1.334(3)
C10 H10 0.9800
C2 C3 1.471(3)
C11 C12 1.382(3)
C11 C16 1.382(3)
C8 C3 1.398(3)
C8 C7 1.394(3)
C3 C4 1.391(3)
C12 H12 0.9300
C12 C13 1.383(3)
C16 H16 0.9300
C16 C15 1.378(3)
C6 H6 0.9300
C6 C7 1.365(4)
C6 C5 1.379(4)
C15 H15 0.9300
C15 C14 1.380(4)
C4 H4 0.9300
C4 C5 1.372(3)
C13 H13 0.9300
C13 C14 1.380(4)
C7 H7 0.9300
C14 C17 1.516(4)
C20 H20 0.9300
C20 C21 1.416(4)
C21 H21 0.9300
C21 C22 1.325(4)
C5 H5 0.9300
C17 H17a 0.9600
C17 H17b 0.9600
C17 H17c 0.9600
C22 H22 0.9300
